data_7239387
loop_
_publ_author_name
'Mugnaini, Claudia'
'Pedani, Valentina'
'Giunta, Daniela'
'Sechi, Barbara'
'Solinas, Maurizio'
'Casti, Alberto'
'Castelli, Maria Paola'
'Giorgi, Gianluca'
'Corelli, Federico'

_publ_section_title
;
 Synthesis, structural properties, and pharmacological evaluation of
 2-(acylamino)thiophene-3-carboxamides and analogues thereof
;
_journal_issue 4
_journal_name_full 'RSC Adv.'
_journal_page_first 1782
_journal_paper_doi 10.1039/C3RA45546G
_journal_volume 4
_journal_year 2014
_chemical_formula_moiety 'C15 H12 Br N O2 S'
_chemical_formula_sum 'C15 H12 Br N O2 S'
_chemical_formula_weight 350.23
_chemical_name_systematic
;
2-(4-bromophenyl)-5-ethyl-6-methyl-4H-thieno[2,3-d][1,3]oxazin-4-one
;
_space_group_IT_number 2
_space_group_name_Hall '-P 1'
_space_group_name_H-M_alt 'P -1'
_symmetry_cell_setting triclinic
_symmetry_space_group_name_Hall '-P 1'
_symmetry_space_group_name_H-M 'P -1'
_atom_sites_solution_hydrogens geom
_audit_creation_method SHELXL-97
_cell_angle_alpha 86.424(5)
_cell_angle_beta 87.503(5)
_cell_angle_gamma 63.000(8)
_cell_formula_units_Z 2
_cell_length_a 7.6917(5)
_cell_length_b 7.9492(6)
_cell_length_c 13.3098(7)
_cell_measurement_reflns_used 2467
_cell_measurement_temperature 293(2)
_cell_measurement_theta_max 28.9661
_cell_measurement_theta_min 2.8734
_cell_volume 723.58(10)
_computing_cell_refinement
;
CrysAlisPro, Oxford Diffraction Ltd.,
Version 1.171.33.42 (release 29-05-2009 CrysAlis171 .NET)
(compiled May 29 2009,17:40:42)
;
_computing_data_collection
;
CrysAlisPro, Oxford Diffraction Ltd.,
Version 1.171.33.42 (release 29-05-2009 CrysAlis171 .NET)
(compiled May 29 2009,17:40:42)
;
_computing_data_reduction
;
CrysAlisPro, Oxford Diffraction Ltd.,
Version 1.171.33.42 (release 29-05-2009 CrysAlis171 .NET)
(compiled May 29 2009,17:40:42)
;
_computing_molecular_graphics 'Ortep-3 for Windows (Farrugia, 1997)'
_computing_publication_material 'WinGX publication routines (Farrugia, 1999)'
_computing_structure_refinement 'SHELXL-97 (Sheldrick, 1997)'
_diffrn_ambient_temperature 293(2)
_diffrn_detector_area_resol_mean 16.0827
_diffrn_measured_fraction_theta_full 0.999
_diffrn_measured_fraction_theta_max 0.848
_diffrn_measurement_device_type 'Xcalibur, Sapphire3'
_diffrn_measurement_method '\w scans'
_diffrn_radiation_monochromator graphite
_diffrn_radiation_source 'fine-focus sealed tube'
_diffrn_radiation_type MoK\a
_diffrn_radiation_wavelength 0.71073
_diffrn_reflns_av_R_equivalents 0.0239
_diffrn_reflns_av_sigmaI/netI 0.0588
_diffrn_reflns_Laue_measured_fraction_full 0.999
_diffrn_reflns_Laue_measured_fraction_max 0.848
_diffrn_reflns_limit_h_max 9
_diffrn_reflns_limit_h_min -10
_diffrn_reflns_limit_k_max 10
_diffrn_reflns_limit_k_min -9
_diffrn_reflns_limit_l_max 18
_diffrn_reflns_limit_l_min -18
_diffrn_reflns_number 5396
_diffrn_reflns_point_group_measured_fraction_full 0.999
_diffrn_reflns_point_group_measured_fraction_max 0.848
_diffrn_reflns_theta_full 25.242
_diffrn_reflns_theta_max 29.03
_diffrn_reflns_theta_min 2.88
_exptl_absorpt_coefficient_mu 2.984
_exptl_absorpt_correction_T_max 1.00000
_exptl_absorpt_correction_T_min 0.52802
_exptl_absorpt_correction_type multi-scan
_exptl_absorpt_process_details
;
CrysAlisPro, Oxford Diffraction Ltd.,
Version 1.171.33.66 (release 28-04-2010 CrysAlis171 .NET)
(compiled Apr 28 2010,14:27:37)
Empirical absorption correction using spherical harmonics,
  implemented in SCALE3 ABSPACK scaling algorithm.
;
_exptl_crystal_colour colorless
_exptl_crystal_density_diffrn 1.607
_exptl_crystal_density_method 'not measured'
_exptl_crystal_description prism
_exptl_crystal_F_000 352
_exptl_crystal_size_max 0.5
_exptl_crystal_size_mid 0.3
_exptl_crystal_size_min 0.2
_refine_diff_density_max 0.272
_refine_diff_density_min -0.304
_refine_diff_density_rms 0.055
_refine_ls_extinction_method none
_refine_ls_goodness_of_fit_ref 0.860
_refine_ls_hydrogen_treatment constr
_refine_ls_matrix_type full
_refine_ls_number_parameters 183
_refine_ls_number_reflns 3278
_refine_ls_number_restraints 0
_refine_ls_restrained_S_all 0.860
_refine_ls_R_factor_all 0.0623
_refine_ls_R_factor_gt 0.0323
_refine_ls_shift/su_max 0.010
_refine_ls_shift/su_mean 0.000
_refine_ls_structure_factor_coef Fsqd
_refine_ls_weighting_details 'w=1/[\s^2^(Fo^2^)+(0.0322P)^2^] where P=(Fo^2^+2Fc^2^)/3'
_refine_ls_weighting_scheme calc
_refine_ls_wR_factor_gt 0.0628
_refine_ls_wR_factor_ref 0.0666
_reflns_Friedel_coverage 0.000
_reflns_number_gt 2037
_reflns_number_total 3278
_reflns_threshold_expression 'I > 2\s(I)'
_cod_data_source_file c3ra45546g.txt
_cod_data_source_block thieoxa
_cod_depositor_comments
;
The following automatic conversions were performed:

data item '_symmetry_cell_setting' value 'Triclinic' was changed to
'triclinic' in accordance with the
/home/saulius/struct/COD-crude-data/automatic-downloads/DataCite-retrospective/RSC/depositions/lib/dictionaries/cif_core.dic
dictionary named 'cif_core.dic' version 2.4.2 last updated on
2011-04-26.

Automatic conversion script
Id: cif_fix_values 6909 2019-04-08 15:41:33Z antanas 
;
_cod_original_cell_volume 723.58(8)
_cod_database_code 7239387

loop_
_symmetry_equiv_pos_as_xyz
'x, y, z'
'-x, -y, -z'

loop_
_atom_site_label
_atom_site_type_symbol
_atom_site_fract_x
_atom_site_fract_y
_atom_site_fract_z
_atom_site_U_iso_or_equiv
_atom_site_adp_type
_atom_site_occupancy
_atom_site_site_symmetry_order
_atom_site_calc_flag
_atom_site_refinement_flags_posn
_atom_site_refinement_flags_adp
N1 N -0.3216(3) 0.9437(3) -0.14559(14) 0.0371(5) Uani 1 1 d . .
C2 C -0.3371(3) 0.8290(3) -0.07796(16) 0.0328(5) Uani 1 1 d . .
O3 O -0.4716(2) 0.7617(2) -0.07936(11) 0.0401(4) Uani 1 1 d . .
C4 C -0.6056(3) 0.8082(3) -0.15757(18) 0.0393(6) Uani 1 1 d . .
O4 O -0.7146(2) 0.7376(3) -0.15003(13) 0.0560(5) Uani 1 1 d . .
C5 C -0.5911(3) 0.9364(3) -0.23360(17) 0.0347(5) Uani 1 1 d . .
C6 C -0.7054(3) 1.0149(3) -0.32225(18) 0.0400(6) Uani 1 1 d . .
C7 C -0.6495(3) 1.1332(3) -0.37557(18) 0.0426(6) Uani 1 1 d . .
S8 S -0.45690(9) 1.15040(9) -0.32055(5) 0.04587(18) Uani 1 1 d . .
C9 C -0.4513(3) 0.9953(3) -0.22275(16) 0.0344(5) Uani 1 1 d . .
C1' C -0.2119(3) 0.7564(3) 0.01003(16) 0.0338(5) Uani 1 1 d . .
C2' C -0.0614(3) 0.8049(3) 0.02028(18) 0.0415(6) Uani 1 1 d . .
H2' H -0.0419 0.8833 -0.0289 0.050 Uiso 1 1 calc R U
C3' C 0.0589(3) 0.7389(3) 0.10186(19) 0.0455(6) Uani 1 1 d . .
H3' H 0.1584 0.7731 0.1086 0.055 Uiso 1 1 calc R U
C4' C 0.0297(3) 0.6212(3) 0.17353(17) 0.0412(6) Uani 1 1 d . .
Br1 Br 0.19561(4) 0.52684(4) 0.28699(2) 0.05948(12) Uani 1 1 d . .
C5' C -0.1148(4) 0.5672(3) 0.16498(18) 0.0449(6) Uani 1 1 d . .
H5' H -0.1308 0.4860 0.2137 0.054 Uiso 1 1 calc R U
C6' C -0.2362(3) 0.6349(3) 0.08311(18) 0.0428(6) Uani 1 1 d . .
H6' H -0.3346 0.5992 0.0767 0.051 Uiso 1 1 calc R U
C10 C -0.8653(4) 0.9672(4) -0.3510(2) 0.0555(7) Uani 1 1 d . .
H10A H -0.9505 1.0642 -0.3985 0.067 Uiso 1 1 calc R U
H10B H -0.9425 0.9670 -0.2915 0.067 Uiso 1 1 calc R U
C11 C -0.7853(4) 0.7759(4) -0.3977(2) 0.0746(9) Uani 1 1 d . .
H11A H -0.7270 0.7818 -0.4623 0.112 Uiso 1 1 calc R U
H11B H -0.8896 0.7435 -0.4058 0.112 Uiso 1 1 calc R U
H11C H -0.6887 0.6817 -0.3545 0.112 Uiso 1 1 calc R U
C12 C -0.7315(4) 1.2490(4) -0.47068(19) 0.0591(8) Uani 1 1 d . .
H12A H -0.7335 1.1687 -0.5211 0.089 Uiso 1 1 calc R U
H12B H -0.6516 1.3081 -0.4940 0.089 Uiso 1 1 calc R U
H12C H -0.8620 1.3444 -0.4579 0.089 Uiso 1 1 calc R U

loop_
_atom_site_aniso_label
_atom_site_aniso_U_11
_atom_site_aniso_U_22
_atom_site_aniso_U_33
_atom_site_aniso_U_23
_atom_site_aniso_U_13
_atom_site_aniso_U_12
N1 0.0412(11) 0.0392(12) 0.0358(11) 0.0030(10) -0.0044(9) -0.0227(9)
C2 0.0353(12) 0.0335(14) 0.0324(12) -0.0030(11) 0.0015(11) -0.0179(10)
O3 0.0453(9) 0.0442(10) 0.0404(9) 0.0069(8) -0.0062(8) -0.0291(8)
C4 0.0375(13) 0.0405(15) 0.0423(14) -0.0019(12) -0.0039(12) -0.0193(11)
O4 0.0581(11) 0.0679(13) 0.0627(12) 0.0131(10) -0.0111(10) -0.0476(10)
C5 0.0339(12) 0.0317(13) 0.0405(13) -0.0014(11) 0.0002(11) -0.0167(10)
C6 0.0373(13) 0.0386(15) 0.0406(14) -0.0025(12) -0.0042(12) -0.0138(11)
C7 0.0418(13) 0.0428(16) 0.0403(14) 0.0008(12) -0.0048(12) -0.0166(11)
S8 0.0531(4) 0.0511(4) 0.0417(4) 0.0102(3) -0.0076(3) -0.0318(3)
C9 0.0374(12) 0.0325(14) 0.0342(13) 0.0003(11) 0.0011(11) -0.0171(10)
C1' 0.0409(13) 0.0293(13) 0.0318(12) 0.0003(11) 0.0002(11) -0.0168(10)
C2' 0.0482(14) 0.0446(16) 0.0403(14) 0.0064(12) -0.0064(12) -0.0291(12)
C3' 0.0467(14) 0.0480(17) 0.0509(15) 0.0023(13) -0.0075(13) -0.0294(12)
C4' 0.0418(13) 0.0367(15) 0.0368(14) -0.0020(12) -0.0069(12) -0.0099(11)
Br1 0.06026(18) 0.0560(2) 0.05013(18) 0.00487(13) -0.02045(13) -0.01498(13)
C5' 0.0569(15) 0.0391(15) 0.0402(14) 0.0095(12) -0.0047(13) -0.0241(12)
C6' 0.0450(14) 0.0436(16) 0.0458(15) 0.0018(13) -0.0039(13) -0.0253(12)
C10 0.0498(15) 0.0603(19) 0.0598(17) 0.0068(15) -0.0181(14) -0.0275(13)
C11 0.086(2) 0.084(2) 0.074(2) -0.0088(19) -0.0203(18) -0.0549(19)
C12 0.0610(17) 0.066(2) 0.0499(16) 0.0125(15) -0.0165(14) -0.0287(14)

loop_
_atom_type_symbol
_atom_type_description
_atom_type_scat_dispersion_real
_atom_type_scat_dispersion_imag
_atom_type_scat_source
C C 0.0033 0.0016 'International Tables Vol C Tables 4.2.6.8 and 6.1.1.4'
H H 0.0000 0.0000 'International Tables Vol C Tables 4.2.6.8 and 6.1.1.4'
O O 0.0106 0.0060 'International Tables Vol C Tables 4.2.6.8 and 6.1.1.4'
S S 0.1246 0.1234 'International Tables Vol C Tables 4.2.6.8 and 6.1.1.4'
N N 0.0061 0.0033 'International Tables Vol C Tables 4.2.6.8 and 6.1.1.4'
Br Br -0.2901 2.4595 'International Tables Vol C Tables 4.2.6.8 and 6.1.1.4'

loop_
_geom_angle_atom_site_label_1
_geom_angle_atom_site_label_2
_geom_angle_atom_site_label_3
_geom_angle
C2 N1 C9 114.86(18)
N1 C2 O3 124.18(19)
N1 C2 C1' 123.3(2)
O3 C2 C1' 112.51(19)
C2 O3 C4 123.02(17)
O4 C4 O3 116.2(2)
O4 C4 C5 130.1(2)
O3 C4 C5 113.70(19)
C9 C5 C4 117.6(2)
C9 C5 C6 113.9(2)
C4 C5 C6 128.5(2)
C7 C6 C5 111.1(2)
C7 C6 C10 125.5(2)
C5 C6 C10 123.3(2)
C6 C7 C12 129.3(2)
C6 C7 S8 112.71(18)
C12 C7 S8 117.98(18)
C9 S8 C7 91.17(11)
C5 C9 N1 126.7(2)
C5 C9 S8 111.04(17)
N1 C9 S8 122.29(16)
C2' C1' C6' 118.8(2)
C2' C1' C2 119.6(2)
C6' C1' C2 121.6(2)
C3' C2' C1' 121.1(2)
C3' C2' H2' 119.5
C1' C2' H2' 119.5
C2' C3' C4' 118.8(2)
C2' C3' H3' 120.6
C4' C3' H3' 120.6
C5' C4' C3' 121.8(2)
C5' C4' Br1 118.64(18)
C3' C4' Br1 119.57(19)
C4' C5' C6' 119.2(2)
C4' C5' H5' 120.4
C6' C5' H5' 120.4
C5' C6' C1' 120.4(2)
C5' C6' H6' 119.8
C1' C6' H6' 119.8
C6 C10 C11 112.4(2)
C6 C10 H10A 109.1
C11 C10 H10A 109.1
C6 C10 H10B 109.1
C11 C10 H10B 109.1
H10A C10 H10B 107.9
C10 C11 H11A 109.5
C10 C11 H11B 109.5
H11A C11 H11B 109.5
C10 C11 H11C 109.5
H11A C11 H11C 109.5
H11B C11 H11C 109.5
C7 C12 H12A 109.5
C7 C12 H12B 109.5
H12A C12 H12B 109.5
C7 C12 H12C 109.5
H12A C12 H12C 109.5
H12B C12 H12C 109.5

loop_
_geom_bond_atom_site_label_1
_geom_bond_atom_site_label_2
_geom_bond_distance
N1 C2 1.282(3)
N1 C9 1.373(3)
C2 O3 1.364(2)
C2 C1' 1.463(3)
O3 C4 1.408(3)
C4 O4 1.201(3)
C4 C5 1.428(3)
C5 C9 1.369(3)
C5 C6 1.433(3)
C6 C7 1.353(3)
C6 C10 1.511(3)
C7 C12 1.498(3)
C7 S8 1.744(2)
S8 C9 1.724(2)
C1' C2' 1.391(3)
C1' C6' 1.395(3)
C2' C3' 1.374(3)
C2' H2' 0.9300
C3' C4' 1.378(3)
C3' H3' 0.9300
C4' C5' 1.372(3)
C4' Br1 1.905(2)
C5' C6' 1.381(3)
C5' H5' 0.9300
C6' H6' 0.9300
C10 C11 1.521(4)
C10 H10A 0.9700
C10 H10B 0.9700
C11 H11A 0.9600
C11 H11B 0.9600
C11 H11C 0.9600
C12 H12A 0.9600
C12 H12B 0.9600
C12 H12C 0.9600

loop_
_geom_torsion_atom_site_label_1
_geom_torsion_atom_site_label_2
_geom_torsion_atom_site_label_3
_geom_torsion_atom_site_label_4
_geom_torsion
C9 N1 C2 O3 -0.7(3)
C9 N1 C2 C1' 179.69(19)
N1 C2 O3 C4 1.7(3)
C1' C2 O3 C4 -178.60(19)
C2 O3 C4 O4 179.2(2)
C2 O3 C4 C5 -1.7(3)
O4 C4 C5 C9 179.8(2)
O3 C4 C5 C9 0.9(3)
O4 C4 C5 C6 -0.1(4)
O3 C4 C5 C6 -179.0(2)
C9 C5 C6 C7 -0.6(3)
C4 C5 C6 C7 179.3(2)
C9 C5 C6 C10 178.7(2)
C4 C5 C6 C10 -1.4(4)
C5 C6 C7 C12 -178.1(2)
C10 C6 C7 C12 2.5(4)
C5 C6 C7 S8 0.5(3)
C10 C6 C7 S8 -178.82(19)
C6 C7 S8 C9 -0.2(2)
C12 C7 S8 C9 178.6(2)
C4 C5 C9 N1 0.0(3)
C6 C5 C9 N1 180.0(2)
C4 C5 C9 S8 -179.47(17)
C6 C5 C9 S8 0.5(2)
C2 N1 C9 C5 -0.2(3)
C2 N1 C9 S8 179.25(17)
C7 S8 C9 C5 -0.13(18)
C7 S8 C9 N1 -179.65(19)
N1 C2 C1' C2' -3.2(3)
O3 C2 C1' C2' 177.13(19)
N1 C2 C1' C6' 178.6(2)
O3 C2 C1' C6' -1.1(3)
C6' C1' C2' C3' -1.6(3)
C2 C1' C2' C3' -179.9(2)
C1' C2' C3' C4' 0.7(4)
C2' C3' C4' C5' 0.6(4)
C2' C3' C4' Br1 179.67(17)
C3' C4' C5' C6' -1.0(4)
Br1 C4' C5' C6' 179.92(17)
C4' C5' C6' C1' 0.1(4)
C2' C1' C6' C5' 1.2(3)
C2 C1' C6' C5' 179.4(2)
C7 C6 C10 C11 101.3(3)
C5 C6 C10 C11 -78.0(3)
